data_2311235
loop_
_publ_author_name
'Mohamed, Shaaban K.'
'Mague, Joel T.'
'Akkurt, Mehmet'
'Hassan, Alaa A.'
'Albayati, Mustafa R.'

_publ_section_title
;
 4-Phenyl-1,2,4-tri-aza-spiro-[4.6]undec-1-ene-3-thione.
;
_journal_coeditor_code HG5394
_journal_issue 'Pt 6'
_journal_name_full 'Acta crystallographica. Section E, Structure reports online'
_journal_page_first o640
_journal_paper_doi 10.1107/S1600536814009817
_journal_volume 70
_journal_year 2014
_chemical_formula_iupac 'C14 H17 N3 S'
_chemical_formula_moiety 'C14 H17 N3 S'
_chemical_formula_sum 'C14 H17 N3 S'
_chemical_formula_weight 259.36
_chemical_name_systematic
;
4-Phenyl-1,2,4-triazaspiro[4.6]undec-1-ene-3-thione
;
_space_group_IT_number 2
_space_group_name_Hall '-P 1'
_space_group_name_H-M_alt 'P -1'
_symmetry_cell_setting triclinic
_symmetry_space_group_name_Hall '-P 1'
_symmetry_space_group_name_H-M 'P -1'
_atom_sites_solution_hydrogens geom
_atom_sites_solution_primary direct
_atom_sites_solution_secondary difmap
_cell_angle_alpha 88.2940(8)
_cell_angle_beta 79.0690(7)
_cell_angle_gamma 61.6640(6)
_cell_formula_units_Z 2
_cell_length_a 9.0578(5)
_cell_length_b 9.1324(5)
_cell_length_c 9.4637(5)
_cell_measurement_reflns_used 9063
_cell_measurement_temperature 150(2)
_cell_measurement_theta_max 29.10
_cell_measurement_theta_min 2.20
_cell_volume 674.89(6)
_computing_cell_refinement '<i>SAINT</i> (Bruker, 2013)'
_computing_data_collection '<i>APEX2</i> (Bruker, 2013)'
_computing_data_reduction '<i>SAINT</i> (Bruker, 2013)'
_computing_molecular_graphics '<i>DIAMOND</i> (Brandenburg & Putz, 2012)'
_computing_publication_material '<i>SHELXTL</i> (Sheldrick, 2008)'
_computing_structure_refinement '<i>SHELXL2014</i> (Sheldrick, 2008)'
_computing_structure_solution '<i>SHELXT</i> (Bruker, 2013)'
_diffrn_ambient_temperature 150(2)
_diffrn_detector_area_resol_mean 8.3660
_diffrn_measured_fraction_theta_full 0.992
_diffrn_measured_fraction_theta_max 0.967
_diffrn_measurement_device_type 'Bruker SMART APEX CCD'
_diffrn_measurement_method '\f and \w scans'
_diffrn_radiation_monochromator graphite
_diffrn_radiation_type MoK\a
_diffrn_radiation_wavelength 0.71073
_diffrn_reflns_av_R_equivalents 0.0317
_diffrn_reflns_av_sigmaI/netI 0.0279
_diffrn_reflns_limit_h_max 12
_diffrn_reflns_limit_h_min -12
_diffrn_reflns_limit_k_max 12
_diffrn_reflns_limit_k_min -12
_diffrn_reflns_limit_l_max 12
_diffrn_reflns_limit_l_min -12
_diffrn_reflns_number 12510
_diffrn_reflns_reduction_process
;
;
_diffrn_reflns_theta_full 28.00
_diffrn_reflns_theta_max 29.10
_diffrn_reflns_theta_min 2.20
_exptl_absorpt_coefficient_mu 0.226
_exptl_absorpt_correction_T_max 0.98
_exptl_absorpt_correction_T_min 0.85
_exptl_absorpt_correction_type multi-scan
_exptl_absorpt_process_details '(<i>SADABS</i>; Bruker, 2013)'
_exptl_crystal_colour orange
_exptl_crystal_density_diffrn 1.276
_exptl_crystal_density_method 'Not Measured'
_exptl_crystal_description plate
_exptl_crystal_F_000 276
_exptl_crystal_size_max 0.278
_exptl_crystal_size_mid 0.229
_exptl_crystal_size_min 0.062
_refine_diff_density_max 0.436
_refine_diff_density_min -0.204
_refine_ls_extinction_method none
_refine_ls_goodness_of_fit_ref 1.043
_refine_ls_hydrogen_treatment constr
_refine_ls_matrix_type full
_refine_ls_number_parameters 163
_refine_ls_number_reflns 3508
_refine_ls_number_restraints 0
_refine_ls_restrained_S_all 1.043
_refine_ls_R_factor_all 0.0407
_refine_ls_R_factor_gt 0.0359
_refine_ls_shift/su_max 0.000
_refine_ls_shift/su_mean 0.000
_refine_ls_structure_factor_coef Fsqd
_refine_ls_weighting_details 'w=1/[\s^2^(Fo^2^)+(0.0469P)^2^+0.2315P] where P=(Fo^2^+2Fc^2^)/3'
_refine_ls_weighting_scheme calc
_refine_ls_wR_factor_gt 0.0913
_refine_ls_wR_factor_ref 0.0963
_reflns_number_gt 3125
_reflns_number_total 3508
_reflns_threshold_expression I>2\s(I)
_cod_data_source_file hg5394sup1.cif
_cod_data_source_block I
_cod_database_code 2311235

loop_
_symmetry_equiv_pos_site_id
_symmetry_equiv_pos_as_xyz
1 x,y,z
2 -x,-y,-z

loop_
_atom_site_aniso_label
_atom_site_aniso_U_11
_atom_site_aniso_U_22
_atom_site_aniso_U_33
_atom_site_aniso_U_12
_atom_site_aniso_U_13
_atom_site_aniso_U_23
S1 0.0207(2) 0.0261(2) 0.0266(2) -0.00940(10) -0.00870(10) 0.00250(10)
N1 0.0189(4) 0.0140(4) 0.0172(4) -0.0087(3) -0.0049(3) 0.0000(3)
N2 0.0285(5) 0.0188(5) 0.0241(5) -0.0141(4) -0.0079(4) -0.0009(4)
N3 0.0278(5) 0.0208(5) 0.0241(5) -0.0148(4) -0.0090(4) 0.0004(4)
C1 0.0234(5) 0.0190(5) 0.0158(5) -0.0129(4) -0.0058(4) 0.0023(4)
C2 0.0203(5) 0.0136(5) 0.0185(5) -0.0089(4) -0.0049(4) -0.0011(4)
C3 0.0177(5) 0.0148(5) 0.0185(5) -0.0092(4) -0.0026(4) -0.0023(4)
C4 0.0234(5) 0.0192(5) 0.0199(5) -0.0112(4) -0.0037(4) 0.0006(4)
C5 0.0301(6) 0.0187(5) 0.0303(6) -0.0149(5) -0.0033(5) 0.0030(5)
C6 0.0374(7) 0.0225(6) 0.0336(7) -0.0193(5) -0.0051(5) -0.0056(5)
C7 0.0412(7) 0.0293(7) 0.0226(6) -0.0205(6) -0.0059(5) -0.0058(5)
C8 0.0290(6) 0.0212(5) 0.0176(5) -0.0141(5) -0.0033(4) -0.0003(4)
C9 0.0230(5) 0.0207(5) 0.0161(5) -0.0102(4) -0.0024(4) 0.0002(4)
C10 0.0254(6) 0.0265(6) 0.0236(6) -0.0168(5) -0.0015(5) -0.0014(5)
C11 0.0209(5) 0.0338(7) 0.0259(6) -0.0137(5) -0.0034(5) -0.0030(5)
C12 0.0221(6) 0.0311(6) 0.0259(6) -0.0093(5) -0.0082(5) 0.0009(5)
C13 0.0248(6) 0.0188(5) 0.0246(6) -0.0085(4) -0.0076(5) 0.0031(4)
C14 0.0214(5) 0.0182(5) 0.0191(5) -0.0100(4) -0.0050(4) 0.0032(4)

loop_
_atom_site_type_symbol
_atom_site_label
_atom_site_fract_x
_atom_site_fract_y
_atom_site_fract_z
_atom_site_U_iso_or_equiv
_atom_site_thermal_displace_type
_atom_site_calc_flag
_atom_site_refinement_flags
_atom_site_occupancy
S S1 1.18135(4) 0.44697(4) 0.80140(3) 0.02460(10) Uani d . 1.000
N N1 0.85249(12) 0.58855(11) 0.76728(10) 0.0161(2) Uani d . 1.000
N N2 0.75975(13) 0.84504(12) 0.87544(11) 0.0222(3) Uani d . 1.000
N N3 0.91495(13) 0.75963(13) 0.87953(11) 0.0223(3) Uani d . 1.000
C C1 0.98219(14) 0.59098(14) 0.81285(12) 0.0180(3) Uani d . 1.000
C C2 0.69598(14) 0.75078(13) 0.80402(12) 0.0169(3) Uani d . 1.000
C C3 0.85298(13) 0.44117(13) 0.71782(12) 0.0165(3) Uani d . 1.000
C C4 0.85413(15) 0.32566(14) 0.81669(13) 0.0205(3) Uani d . 1.000
C C5 0.84438(16) 0.18734(15) 0.77211(14) 0.0255(3) Uani d . 1.000
C C6 0.83537(18) 0.16576(16) 0.63011(15) 0.0292(4) Uani d . 1.000
C C7 0.83794(18) 0.28004(17) 0.53131(14) 0.0294(4) Uani d . 1.000
C C8 0.84735(15) 0.41916(15) 0.57489(12) 0.0219(3) Uani d . 1.000
C C9 0.55281(15) 0.73871(14) 0.91260(12) 0.0202(3) Uani d . 1.000
C C10 0.42376(16) 0.71324(16) 0.84612(13) 0.0238(3) Uani d . 1.000
C C11 0.27415(16) 0.87693(17) 0.81639(14) 0.0267(3) Uani d . 1.000
C C12 0.31779(16) 0.96808(17) 0.69115(14) 0.0273(3) Uani d . 1.000
C C13 0.46872(15) 0.99887(15) 0.69690(13) 0.0232(3) Uani d . 1.000
C C14 0.64134(14) 0.83880(14) 0.66771(12) 0.0192(3) Uani d . 1.000
H H4 0.86150 0.34080 0.91350 0.0250 Uiso c RU 1.000
H H5 0.84390 0.10770 0.83880 0.0310 Uiso c RU 1.000
H H6 0.82740 0.07180 0.60030 0.0350 Uiso c RU 1.000
H H7 0.83330 0.26350 0.43400 0.0350 Uiso c RU 1.000
H H8 0.84990 0.49780 0.50780 0.0260 Uiso c RU 1.000
H H9A 0.60640 0.64490 0.97310 0.0240 Uiso c RU 1.000
H H9B 0.48930 0.84220 0.97700 0.0240 Uiso c RU 1.000
H H10A 0.48410 0.64340 0.75450 0.0280 Uiso c RU 1.000
H H10B 0.37790 0.65200 0.91250 0.0280 Uiso c RU 1.000
H H11A 0.18390 0.85290 0.79680 0.0320 Uiso c RU 1.000
H H11B 0.22550 0.95280 0.90490 0.0320 Uiso c RU 1.000
H H12A 0.21550 1.07700 0.68880 0.0330 Uiso c RU 1.000
H H12B 0.34380 0.90240 0.59990 0.0330 Uiso c RU 1.000
H H13A 0.45120 1.05050 0.79330 0.0280 Uiso c RU 1.000
H H13B 0.47140 1.07860 0.62450 0.0280 Uiso c RU 1.000
H H14A 0.73050 0.86640 0.61770 0.0230 Uiso c RU 1.000
H H14B 0.63500 0.76060 0.60190 0.0230 Uiso c RU 1.000

loop_
_atom_type_symbol
_atom_type_description
_atom_type_scat_dispersion_real
_atom_type_scat_dispersion_imag
_atom_type_scat_source
C C 0.0033 0.0016 ' International Tables Vol C Tables 4.2.6.8 and 6.1.1.4'
H H 0.0000 0.0000 ' International Tables Vol C Tables 4.2.6.8 and 6.1.1.4'
N N 0.0061 0.0033 ' International Tables Vol C Tables 4.2.6.8 and 6.1.1.4'
S S 0.1246 0.1234 ' International Tables Vol C Tables 4.2.6.8 and 6.1.1.4'

loop_
_geom_angle_atom_site_label_1
_geom_angle_atom_site_label_2
_geom_angle_atom_site_label_3
_geom_angle
_geom_angle_publ_flag
C1 N1 C2 110.52(10) no
C1 N1 C3 124.94(10) no
C2 N1 C3 123.30(11) no
N3 N2 C2 112.14(10) no
N2 N3 C1 110.00(11) no
S1 C1 N1 131.05(9) no
S1 C1 N3 122.55(10) no
N1 C1 N3 106.39(10) no
N1 C2 N2 100.93(10) no
N1 C2 C9 112.71(9) no
N1 C2 C14 111.24(9) no
N2 C2 C9 108.93(9) no
N2 C2 C14 107.14(9) no
C9 C2 C14 114.78(11) no
N1 C3 C4 118.50(10) no
N1 C3 C8 120.00(10) no
C4 C3 C8 121.47(11) no
C3 C4 C5 119.06(11) no
C4 C5 C6 119.93(12) no
C5 C6 C7 120.60(13) no
C6 C7 C8 119.93(12) no
C3 C8 C7 118.98(11) no
C2 C9 C10 115.55(10) no
C9 C10 C11 113.31(11) no
C10 C11 C12 115.62(12) no
C11 C12 C13 115.09(12) no
C12 C13 C14 112.85(11) no
C2 C14 C13 114.07(9) no
C3 C4 H4 120.00 no
C5 C4 H4 120.00 no
C4 C5 H5 120.00 no
C6 C5 H5 120.00 no
C5 C6 H6 120.00 no
C7 C6 H6 120.00 no
C6 C7 H7 120.00 no
C8 C7 H7 120.00 no
C3 C8 H8 120.00 no
C7 C8 H8 121.00 no
C2 C9 H9A 108.00 no
C2 C9 H9B 108.00 no
C10 C9 H9A 108.00 no
C10 C9 H9B 108.00 no
H9A C9 H9B 107.00 no
C9 C10 H10A 109.00 no
C9 C10 H10B 109.00 no
C11 C10 H10A 109.00 no
C11 C10 H10B 109.00 no
H10A C10 H10B 108.00 no
C10 C11 H11A 108.00 no
C10 C11 H11B 108.00 no
C12 C11 H11A 108.00 no
C12 C11 H11B 108.00 no
H11A C11 H11B 107.00 no
C11 C12 H12A 109.00 no
C11 C12 H12B 109.00 no
C13 C12 H12A 108.00 no
C13 C12 H12B 108.00 no
H12A C12 H12B 108.00 no
C12 C13 H13A 109.00 no
C12 C13 H13B 109.00 no
C14 C13 H13A 109.00 no
C14 C13 H13B 109.00 no
H13A C13 H13B 108.00 no
C2 C14 H14A 109.00 no
C2 C14 H14B 109.00 no
C13 C14 H14A 109.00 no
C13 C14 H14B 109.00 no
H14A C14 H14B 108.00 no

loop_
_geom_bond_atom_site_label_1
_geom_bond_atom_site_label_2
_geom_bond_distance
_geom_bond_publ_flag
S1 C1 1.6364(13) no
N1 C1 1.3357(18) no
N1 C2 1.4750(15) no
N1 C3 1.4359(15) no
N2 N3 1.2506(17) no
N2 C2 1.4786(17) no
N3 C1 1.4707(15) no
C2 C9 1.5406(19) no
C2 C14 1.5356(16) no
C3 C4 1.3867(16) no
C3 C8 1.3874(16) no
C4 C5 1.3904(18) no
C5 C6 1.387(2) no
C6 C7 1.3859(19) no
C7 C8 1.392(2) no
C9 C10 1.537(2) no
C10 C11 1.532(2) no
C11 C12 1.5264(19) no
C12 C13 1.531(2) no
C13 C14 1.5325(18) no
C4 H4 0.9500 no
C5 H5 0.9500 no
C6 H6 0.9500 no
C7 H7 0.9500 no
C8 H8 0.9500 no
C9 H9A 0.9900 no
C9 H9B 0.9900 no
C10 H10A 0.9900 no
C10 H10B 0.9900 no
C11 H11A 0.9900 no
C11 H11B 0.9900 no
C12 H12A 0.9900 no
C12 H12B 0.9900 no
C13 H13A 0.9900 no
C13 H13B 0.9900 no
C14 H14A 0.9900 no
C14 H14B 0.9900 no

loop_
_geom_torsion_atom_site_label_1
_geom_torsion_atom_site_label_2
_geom_torsion_atom_site_label_3
_geom_torsion_atom_site_label_4
_geom_torsion
_geom_torsion_publ_flag
C2 N1 C1 S1 179.77(9) no
C2 N1 C1 N3 -1.29(12) no
C3 N1 C1 S1 12.16(18) no
C3 N1 C1 N3 -168.90(10) no
C1 N1 C2 N2 0.83(12) no
C1 N1 C2 C9 -115.21(11) no
C1 N1 C2 C14 114.23(11) no
C3 N1 C2 N2 168.68(9) no
C3 N1 C2 C9 52.64(14) no
C3 N1 C2 C14 -77.92(14) no
C1 N1 C3 C4 67.68(16) no
C1 N1 C3 C8 -114.17(14) no
C2 N1 C3 C4 -98.41(14) no
C2 N1 C3 C8 79.74(15) no
C2 N2 N3 C1 -0.83(13) no
N3 N2 C2 N1 0.05(13) no
N3 N2 C2 C9 118.86(11) no
N3 N2 C2 C14 -116.42(11) no
N2 N3 C1 S1 -179.60(9) no
N2 N3 C1 N1 1.35(13) no
N1 C2 C9 C10 -93.43(12) no
N2 C2 C9 C10 155.42(10) no
C14 C2 C9 C10 35.32(14) no
N1 C2 C14 C13 173.50(11) no
N2 C2 C14 C13 -77.06(14) no
C9 C2 C14 C13 44.03(14) no
N1 C3 C4 C5 176.23(12) no
C8 C3 C4 C5 -1.9(2) no
N1 C3 C8 C7 -176.32(13) no
C4 C3 C8 C7 1.8(2) no
C3 C4 C5 C6 0.6(2) no
C4 C5 C6 C7 0.7(2) no
C5 C6 C7 C8 -0.9(2) no
C6 C7 C8 C3 -0.4(2) no
C2 C9 C10 C11 -87.16(13) no
C9 C10 C11 C12 71.74(14) no
C10 C11 C12 C13 -52.16(16) no
C11 C12 C13 C14 70.85(14) no
C12 C13 C14 C2 -91.21(13) no
